data_4003511
loop_
_publ_author_name
'Pfrunder, Michael C.'
'Whittaker, Jacob J.'
'Parsons, Simon'
'Moubaraki, Boujemaa'
'Murray, Keith S.'
'Moggach, Stephen A.'
'Sharma, Neeraj'
'Micallef, Aaron S.'
'Clegg, Jack K.'
'McMurtrie, John C.'

_publ_section_title
;
 Controlling Spin Switching with Anionic Supramolecular Frameworks
;
_journal_name_full 'Chemistry of Materials'
_journal_paper_doi 10.1021/acs.chemmater.0c00375
_journal_year 2020
_chemical_formula_moiety 'C30 H22 Co N6, 4(C6 F3 I3), C H4 O, 2(I)'
_chemical_formula_sum 'C55 H26 Co F12 I14 N6 O'
_chemical_formula_weight 2850.35
_space_group_crystal_system triclinic
_space_group_IT_number 2
_space_group_name_Hall '-P 1'
_space_group_name_H-M_alt 'P -1'
_atom_sites_solution_hydrogens mixed
_atom_sites_solution_primary direct
_atom_sites_solution_secondary difmap
_audit_creation_date 2019-07-04
_audit_creation_method
;
Olex2 1.2
(compiled 2018.05.29 svn.r3508 for OlexSys, GUI svn.r5506)
;
_cell_angle_alpha 89.8991(17)
_cell_angle_beta 83.9449(17)
_cell_angle_gamma 77.606(2)
_cell_formula_units_Z 2
_cell_length_a 9.1962(2)
_cell_length_b 14.1731(3)
_cell_length_c 27.5921(5)
_cell_measurement_reflns_used 22610
_cell_measurement_temperature 173(2)
_cell_measurement_theta_max 28.7910
_cell_measurement_theta_min 3.1213
_cell_volume 3492.10(13)
_computing_cell_refinement
;
CrysAlisPro, Agilent Technologies,
Version 1.171.35.21 (release 20-01-2012 CrysAlis171 .NET)
(compiled Jan 23 2012,18:06:46)
;
_computing_data_collection
;
CrysAlisPro, Agilent Technologies,
Version 1.171.35.21 (release 20-01-2012 CrysAlis171 .NET)
(compiled Jan 23 2012,18:06:46)
;
_computing_data_reduction
;
CrysAlisPro, Agilent Technologies,
Version 1.171.35.21 (release 20-01-2012 CrysAlis171 .NET)
(compiled Jan 23 2012,18:06:46)
;
_computing_molecular_graphics 'Olex2 (Dolomanov et al., 2009)'
_computing_publication_material 'Olex2 (Dolomanov et al., 2009)'
_computing_structure_refinement 'ShelXL (Sheldrick, 2015)'
_computing_structure_solution 'SIR97 (Altomare, et. al. 1997)'
_diffrn_ambient_temperature 173(2)
_diffrn_detector_area_resol_mean 16.0774
_diffrn_measured_fraction_theta_full 0.997
_diffrn_measured_fraction_theta_max 0.889
_diffrn_measurement_device_type 'Oxford Gemini'
_diffrn_measurement_method '\w scans'
_diffrn_radiation_type MoK\a
_diffrn_radiation_wavelength 0.71073
_diffrn_reflns_av_R_equivalents 0.0347
_diffrn_reflns_av_unetI/netI 0.0501
_diffrn_reflns_Laue_measured_fraction_full 0.997
_diffrn_reflns_Laue_measured_fraction_max 0.888
_diffrn_reflns_limit_h_max 11
_diffrn_reflns_limit_h_min -11
_diffrn_reflns_limit_k_max 19
_diffrn_reflns_limit_k_min -18
_diffrn_reflns_limit_l_max 37
_diffrn_reflns_limit_l_min -36
_diffrn_reflns_number 48189
_diffrn_reflns_point_group_measured_fraction_full 0.997
_diffrn_reflns_point_group_measured_fraction_max 0.888
_diffrn_reflns_theta_full 25.000
_diffrn_reflns_theta_max 28.854
_diffrn_reflns_theta_min 3.128
_diffrn_source 'Enhance (Mo) X-ray Source'
_exptl_absorpt_coefficient_mu 6.509
_exptl_absorpt_correction_T_max 1.00000
_exptl_absorpt_correction_T_min 0.41824
_exptl_absorpt_correction_type multi-scan
_exptl_absorpt_process_details
;
CrysAlisPro, Oxford Diffraction Ltd.,
Version 1.171.33.66 (release 28-04-2010 CrysAlis171 .NET)
(compiled Apr 28 2010,14:27:37)
Empirical absorption correction using spherical harmonics,
 implemented in SCALE3 ABSPACK scaling algorithm.
;
_exptl_crystal_colour brown
_exptl_crystal_density_diffrn 2.711
_exptl_crystal_density_method 'not measured'
_exptl_crystal_description needle
_exptl_crystal_F_000 2566
_exptl_crystal_size_max 0.16
_exptl_crystal_size_mid 0.07
_exptl_crystal_size_min 0.04
_refine_diff_density_max 1.064
_refine_diff_density_min -1.434
_refine_diff_density_rms 0.157
_refine_ls_extinction_method none
_refine_ls_goodness_of_fit_ref 0.909
_refine_ls_hydrogen_treatment mixed
_refine_ls_matrix_type full
_refine_ls_number_parameters 806
_refine_ls_number_reflns 16286
_refine_ls_number_restraints 1
_refine_ls_restrained_S_all 0.909
_refine_ls_R_factor_all 0.0466
_refine_ls_R_factor_gt 0.0281
_refine_ls_shift/su_max 0.002
_refine_ls_shift/su_mean 0.000
_refine_ls_structure_factor_coef Fsqd
_refine_ls_weighting_details 'w=1/[\s^2^(Fo^2^)+(0.0226P)^2^] where P=(Fo^2^+2Fc^2^)/3'
_refine_ls_weighting_scheme calc
_refine_ls_wR_factor_gt 0.0500
_refine_ls_wR_factor_ref 0.0523
_reflns_Friedel_coverage 0.000
_reflns_number_gt 12143
_reflns_number_total 16286
_reflns_threshold_expression 'I > 2\s(I)'
_cod_data_source_file Coterpy2_I2_135TITFB_4_173K.cif
_cod_data_source_block Coterpy2_I2_135TITFB_4_173K
_cod_original_cell_volume 3492.13(13)
_cod_database_code 4003511
_shelx_shelxl_version_number 2018/3
_shelx_space_group_comment
;
The symmetry employed for this shelxl refinement is uniquely defined
by the following loop, which should always be used as a source of
symmetry information in preference to the above space-group names.
They are only intended as comments.
;
_olex2_refinement_description
;
1. Fixed Uiso
 At 1.2 times of:
  All C(H) groups
 At 1.5 times of:
  All C(H,H,H) groups, All I(H) groups
2. Restrained distances
 H1A-O1
 0.95 with sigma of 0.02
3.a Aromatic/amide H refined with riding coordinates:
 C1(H1), C2(H2), C3(H3), C4(H4), C7(H7), C8(H8), C9(H9), C12(H12), C13(H13),
 C14(H14), C15(H15), C16(H16), C17(H17), C18(H18), C19(H19), C22(H22), C23(H23),
  C24(H24), C27(H27), C28(H28), C29(H29), C30(H30)
3.b Idealised Me refined as rotating group:
 C55(H55A,H55B,H55C)
;
_olex2_date_sample_data_collection 2012-02-13
_olex2_submission_special_instructions 'No special instructions were received'

loop_
_space_group_symop_operation_xyz
'x, y, z'
'-x, -y, -z'

loop_
_atom_site_label
_atom_site_type_symbol
_atom_site_fract_x
_atom_site_fract_y
_atom_site_fract_z
_atom_site_U_iso_or_equiv
_atom_site_adp_type
_atom_site_occupancy
_atom_site_site_symmetry_order
_atom_site_calc_flag
_atom_site_refinement_flags_posn
_atom_site_refinement_flags_adp
_atom_site_refinement_flags_occupancy
_atom_site_disorder_assembly
_atom_site_disorder_group
C1 C 0.3016(5) 0.7166(3) 0.20952(16) 0.0276(11) Uani 1 1 d . . . . .
H1 H 0.321967 0.691440 0.240620 0.033 Uiso 1 1 calc R . . . .
C2 C 0.1769(5) 0.6999(3) 0.18997(17) 0.0290(11) Uani 1 1 d . . . . .
H2 H 0.114152 0.662801 0.206963 0.035 Uiso 1 1 calc R . . . .
C3 C 0.1452(5) 0.7383(3) 0.14528(17) 0.0265(10) Uani 1 1 d . . . . .
H3 H 0.059211 0.728329 0.131429 0.032 Uiso 1 1 calc R . . . .
C4 C 0.2389(4) 0.7913(3) 0.12065(15) 0.0230(10) Uani 1 1 d . . . . .
H4 H 0.217521 0.818954 0.090128 0.028 Uiso 1 1 calc R . . . .
C5 C 0.3649(4) 0.8030(3) 0.14163(14) 0.0168(9) Uani 1 1 d . . . . .
C6 C 0.4757(4) 0.8549(3) 0.11965(14) 0.0165(9) Uani 1 1 d . . . . .
C7 C 0.4844(5) 0.8894(3) 0.07230(15) 0.0202(9) Uani 1 1 d . . . . .
H7 H 0.411184 0.883700 0.051257 0.024 Uiso 1 1 calc R . . . .
C8 C 0.6029(4) 0.9324(3) 0.05677(15) 0.0226(10) Uani 1 1 d . . . . .
H8 H 0.613243 0.954440 0.024310 0.027 Uiso 1 1 calc R . . . .
C9 C 0.7058(5) 0.9433(3) 0.08819(15) 0.0223(10) Uani 1 1 d . . . . .
H9 H 0.785979 0.973694 0.077814 0.027 Uiso 1 1 calc R . . . .
C10 C 0.6902(4) 0.9093(3) 0.13487(14) 0.0167(9) Uani 1 1 d . . . . .
C11 C 0.7867(4) 0.9133(3) 0.17393(15) 0.0182(9) Uani 1 1 d . . . . .
C12 C 0.9039(4) 0.9617(3) 0.16950(15) 0.0227(10) Uani 1 1 d . . . . .
H12 H 0.924038 0.996405 0.140963 0.027 Uiso 1 1 calc R . . . .
C13 C 0.9905(5) 0.9579(3) 0.20798(16) 0.0266(10) Uani 1 1 d . . . . .
H13 H 1.071655 0.989894 0.206080 0.032 Uiso 1 1 calc R . . . .
C14 C 0.9581(5) 0.9075(3) 0.24890(16) 0.0267(10) Uani 1 1 d . . . . .
H14 H 1.017149 0.903666 0.275389 0.032 Uiso 1 1 calc R . . . .
C15 C 0.8385(5) 0.8627(3) 0.25087(15) 0.0226(10) Uani 1 1 d . . . . .
H15 H 0.817287 0.827694 0.279166 0.027 Uiso 1 1 calc R . . . .
C16 C 0.3400(5) 0.9993(3) 0.24705(16) 0.0256(10) Uani 1 1 d . . . . .
H16 H 0.360940 1.023485 0.215537 0.031 Uiso 1 1 calc R . . . .
C17 C 0.2287(5) 1.0545(3) 0.27869(17) 0.0312(11) Uani 1 1 d . . . . .
H17 H 0.175727 1.115881 0.269404 0.037 Uiso 1 1 calc R . . . .
C18 C 0.1955(5) 1.0192(4) 0.32409(17) 0.0327(12) Uani 1 1 d . . . . .
H18 H 0.118644 1.055452 0.346584 0.039 Uiso 1 1 calc R . . . .
C19 C 0.2764(5) 0.9294(3) 0.33646(15) 0.0261(10) Uani 1 1 d . . . . .
H19 H 0.254666 0.903150 0.367398 0.031 Uiso 1 1 calc R . . . .
C20 C 0.3882(4) 0.8793(3) 0.30338(14) 0.0188(9) Uani 1 1 d . . . . .
C21 C 0.4842(4) 0.7851(3) 0.31310(14) 0.0204(9) Uani 1 1 d . . . . .
C22 C 0.4887(5) 0.7425(3) 0.35819(16) 0.0292(11) Uani 1 1 d . . . . .
H22 H 0.423437 0.772604 0.385417 0.035 Uiso 1 1 calc R . . . .
C23 C 0.5874(5) 0.6568(4) 0.36347(17) 0.0359(12) Uani 1 1 d . . . . .
H23 H 0.592019 0.627615 0.394442 0.043 Uiso 1 1 calc R . . . .
C24 C 0.6804(5) 0.6131(3) 0.32339(17) 0.0327(12) Uani 1 1 d . . . . .
H24 H 0.749298 0.553510 0.326400 0.039 Uiso 1 1 calc R . . . .
C25 C 0.6711(5) 0.6578(3) 0.27867(16) 0.0215(10) Uani 1 1 d . . . . .
C26 C 0.7633(5) 0.6182(3) 0.23242(15) 0.0214(9) Uani 1 1 d . . . . .
C27 C 0.8789(5) 0.5364(3) 0.22958(17) 0.0288(11) Uani 1 1 d . . . . .
H27 H 0.905605 0.502345 0.258128 0.035 Uiso 1 1 calc R . . . .
C28 C 0.9535(5) 0.5059(3) 0.18495(18) 0.0319(11) Uani 1 1 d . . . . .
H28 H 1.032846 0.450236 0.182138 0.038 Uiso 1 1 calc R . . . .
C29 C 0.9123(5) 0.5568(3) 0.14387(17) 0.0293(11) Uani 1 1 d . . . . .
H29 H 0.961353 0.535995 0.112465 0.035 Uiso 1 1 calc R . . . .
C30 C 0.7985(5) 0.6387(3) 0.14955(16) 0.0252(10) Uani 1 1 d . . . . .
H30 H 0.771432 0.674380 0.121496 0.030 Uiso 1 1 calc R . . . .
C33 C 0.4293(4) 0.2274(3) 0.17627(14) 0.0167(9) Uani 1 1 d . . . . .
C32 C 0.3599(4) 0.2984(3) 0.21047(14) 0.0164(9) Uani 1 1 d . . . . .
C31 C 0.4328(4) 0.3552(3) 0.23570(15) 0.0195(9) Uani 1 1 d . . . . .
C36 C 0.5875(5) 0.3357(3) 0.22623(14) 0.0201(9) Uani 1 1 d . . . . .
C35 C 0.6666(4) 0.2657(3) 0.19332(14) 0.0183(9) Uani 1 1 d . . . . .
C34 C 0.5849(5) 0.2132(3) 0.16887(14) 0.0200(9) Uani 1 1 d . . . . .
C39 C 0.6392(5) 0.2191(3) 0.34023(15) 0.0228(10) Uani 1 1 d . . . . .
C38 C 0.5190(4) 0.2837(3) 0.36593(16) 0.0236(10) Uani 1 1 d . . . . .
C37 C 0.5373(4) 0.3625(3) 0.39207(15) 0.0209(9) Uani 1 1 d . . . . .
C42 C 0.6799(5) 0.3778(3) 0.39099(16) 0.0232(10) Uani 1 1 d . . . . .
C41 C 0.8028(5) 0.3191(3) 0.36546(17) 0.0275(11) Uani 1 1 d . . . . .
C40 C 0.7790(5) 0.2402(3) 0.34043(16) 0.0271(11) Uani 1 1 d . . . . .
C47 C 0.5339(4) 0.9021(3) 0.54592(14) 0.0205(9) Uani 1 1 d . . . . .
C46 C 0.4672(5) 0.8374(3) 0.52346(14) 0.0223(10) Uani 1 1 d . . . . .
C45 C 0.3136(5) 0.8476(3) 0.52603(15) 0.0224(10) Uani 1 1 d . . . . .
C44 C 0.2282(4) 0.9274(3) 0.55246(15) 0.0223(10) Uani 1 1 d . . . . .
C43 C 0.2869(5) 0.9968(3) 0.57418(15) 0.0224(10) Uani 1 1 d . . . . .
C48 C 0.4407(5) 0.9814(3) 0.56967(15) 0.0221(10) Uani 1 1 d . . . . .
C49 C 0.6127(4) 0.6366(3) 0.01836(15) 0.0208(9) Uani 1 1 d . . . . .
C50 C 0.4919(5) 0.6926(3) -0.00149(15) 0.0220(10) Uani 1 1 d . . . . .
C51 C 0.3464(4) 0.6802(3) 0.00873(14) 0.0185(9) Uani 1 1 d . . . . .
C52 C 0.3249(5) 0.6080(3) 0.04092(14) 0.0196(9) Uani 1 1 d . . . . .
C53 C 0.4412(5) 0.5507(3) 0.06282(14) 0.0197(9) Uani 1 1 d . . . . .
C54 C 0.5837(5) 0.5666(3) 0.05023(15) 0.0238(10) Uani 1 1 d . . . . .
C55 C 0.9242(5) 0.6108(4) 0.4702(2) 0.0483(15) Uani 1 1 d . . . . .
H55A H 0.894973 0.553844 0.457500 0.072 Uiso 1 1 calc GR . . . .
H55B H 0.857714 0.669444 0.460038 0.072 Uiso 1 1 calc GR . . . .
H55C H 0.916432 0.609218 0.505859 0.072 Uiso 1 1 calc GR . . . .
N1 N 0.3952(4) 0.7668(2) 0.18639(12) 0.0184(8) Uani 1 1 d . . . . .
N2 N 0.5768(3) 0.8651(2) 0.14978(11) 0.0160(7) Uani 1 1 d . . . . .
N3 N 0.7505(3) 0.8662(2) 0.21463(11) 0.0161(7) Uani 1 1 d . . . . .
N4 N 0.4199(4) 0.9137(3) 0.25838(12) 0.0193(8) Uani 1 1 d . . . . .
N5 N 0.5741(4) 0.7426(2) 0.27409(12) 0.0189(8) Uani 1 1 d . . . . .
N6 N 0.7252(4) 0.6693(2) 0.19271(13) 0.0215(8) Uani 1 1 d . . . . .
O1 O 1.0755(3) 0.6106(2) 0.45141(11) 0.0287(7) Uani 1 1 d D . . . .
F1 F 0.2078(2) 0.31460(18) 0.21905(9) 0.0276(6) Uani 1 1 d . . . . .
F3 F 0.6634(3) 0.38928(18) 0.24989(9) 0.0289(6) Uani 1 1 d . . . . .
F2 F 0.6587(2) 0.14457(17) 0.13592(9) 0.0264(6) Uani 1 1 d . . . . .
F4 F 0.3819(3) 0.26543(19) 0.36513(10) 0.0332(6) Uani 1 1 d . . . . .
F6 F 0.7012(3) 0.45426(19) 0.41596(10) 0.0350(7) Uani 1 1 d . . . . .
F5 F 0.8968(3) 0.1799(2) 0.31551(10) 0.0422(7) Uani 1 1 d . . . . .
F8 F 0.5540(3) 0.76122(18) 0.49888(9) 0.0319(6) Uani 1 1 d . . . . .
F7 F 0.0767(3) 0.9392(2) 0.55619(10) 0.0368(7) Uani 1 1 d . . . . .
F9 F 0.5035(3) 1.04761(19) 0.58966(9) 0.0325(6) Uani 1 1 d . . . . .
F10 F 0.5148(3) 0.76409(18) -0.03147(9) 0.0312(6) Uani 1 1 d . . . . .
F11 F 0.1856(2) 0.59396(18) 0.05222(9) 0.0278(6) Uani 1 1 d . . . . .
F12 F 0.6989(3) 0.50952(18) 0.06950(9) 0.0311(6) Uani 1 1 d . . . . .
Co1 Co 0.57301(6) 0.80578(4) 0.21139(2) 0.01600(12) Uani 1 1 d . . . . .
I13 I 0.08218(3) 0.68064(2) 0.33187(2) 0.03160(8) Uani 1 1 d . . . . .
I14 I 0.11710(3) 0.05406(2) 0.05831(2) 0.02121(6) Uani 1 1 d . . . . .
I2 I 0.30791(3) 0.15660(2) 0.13224(2) 0.01905(6) Uani 1 1 d . . . . .
I1 I 0.31298(3) 0.47312(2) 0.27950(2) 0.02339(7) Uani 1 1 d . . . . .
I3 I 0.89926(3) 0.23948(2) 0.17926(2) 0.02889(7) Uani 1 1 d . . . . .
I5 I 0.60636(4) 0.10182(2) 0.30134(2) 0.03658(8) Uani 1 1 d . . . . .
I4 I 0.35224(3) 0.45820(2) 0.42741(2) 0.03182(8) Uani 1 1 d . . . . .
I6 I 1.01486(4) 0.34957(3) 0.36315(2) 0.05279(11) Uani 1 1 d . . . . .
I9 I 0.76638(3) 0.88030(2) 0.54293(2) 0.03075(8) Uani 1 1 d . . . . .
I8 I 0.21369(3) 0.74894(2) 0.49295(2) 0.02741(7) Uani 1 1 d . . . . .
I7 I 0.14840(3) 1.12010(2) 0.60913(2) 0.02803(7) Uani 1 1 d . . . . .
I10 I 0.82716(3) 0.66260(3) 0.00152(2) 0.03470(8) Uani 1 1 d . . . . .
I11 I 0.16619(3) 0.77378(2) -0.02025(2) 0.02326(7) Uani 1 1 d . . . . .
I12 I 0.40312(4) 0.44982(2) 0.11470(2) 0.03360(8) Uani 1 1 d . . . . .
H1A H 1.076(5) 0.629(4) 0.4188(9) 0.050 Uiso 1 1 d DR . . . .

loop_
_atom_site_aniso_label
_atom_site_aniso_U_11
_atom_site_aniso_U_22
_atom_site_aniso_U_33
_atom_site_aniso_U_23
_atom_site_aniso_U_13
_atom_site_aniso_U_12
C1 0.034(3) 0.025(3) 0.025(3) 0.005(2) 0.000(2) -0.009(2)
C2 0.027(3) 0.030(3) 0.033(3) -0.004(2) 0.004(2) -0.015(2)
C3 0.020(2) 0.027(3) 0.035(3) -0.007(2) -0.005(2) -0.0104(19)
C4 0.022(2) 0.026(3) 0.021(2) -0.0042(19) -0.0029(18) -0.0051(19)
C5 0.021(2) 0.013(2) 0.015(2) -0.0036(16) -0.0012(17) 0.0002(17)
C6 0.017(2) 0.016(2) 0.015(2) -0.0009(17) -0.0020(17) 0.0002(17)
C7 0.024(2) 0.018(2) 0.018(2) 0.0006(18) -0.0056(18) -0.0011(18)
C8 0.022(2) 0.029(3) 0.013(2) 0.0051(18) 0.0025(18) 0.0000(19)
C9 0.021(2) 0.026(3) 0.019(2) 0.0052(19) 0.0023(18) -0.0028(18)
C10 0.013(2) 0.015(2) 0.021(2) 0.0018(17) 0.0026(17) -0.0019(16)
C11 0.018(2) 0.015(2) 0.020(2) 0.0001(17) -0.0016(17) -0.0012(17)
C12 0.021(2) 0.024(3) 0.023(2) 0.0025(19) 0.0014(18) -0.0057(19)
C13 0.019(2) 0.027(3) 0.035(3) 0.000(2) -0.004(2) -0.0081(19)
C14 0.027(2) 0.029(3) 0.024(2) -0.004(2) -0.013(2) -0.001(2)
C15 0.029(2) 0.020(2) 0.017(2) 0.0028(18) -0.0042(19) 0.0001(19)
C16 0.027(2) 0.026(3) 0.025(2) 0.002(2) -0.0087(19) -0.006(2)
C17 0.029(3) 0.024(3) 0.040(3) -0.003(2) -0.014(2) 0.001(2)
C18 0.023(2) 0.044(3) 0.027(3) -0.008(2) -0.005(2) 0.002(2)
C19 0.022(2) 0.039(3) 0.016(2) -0.001(2) -0.0008(18) -0.005(2)
C20 0.018(2) 0.023(2) 0.018(2) 0.0007(18) -0.0070(17) -0.0084(18)
C21 0.020(2) 0.029(3) 0.015(2) 0.0016(19) -0.0033(17) -0.0106(19)
C22 0.034(3) 0.031(3) 0.020(2) 0.003(2) 0.002(2) -0.006(2)
C23 0.049(3) 0.033(3) 0.026(3) 0.014(2) -0.005(2) -0.007(2)
C24 0.037(3) 0.025(3) 0.036(3) 0.012(2) -0.009(2) -0.004(2)
C25 0.021(2) 0.020(2) 0.027(2) 0.0065(19) -0.0043(18) -0.0101(18)
C26 0.021(2) 0.020(2) 0.025(2) 0.0007(19) -0.0046(18) -0.0073(18)
C27 0.023(2) 0.022(3) 0.040(3) 0.011(2) -0.005(2) -0.002(2)
C28 0.021(2) 0.022(3) 0.052(3) -0.001(2) -0.001(2) -0.003(2)
C29 0.025(2) 0.030(3) 0.034(3) -0.010(2) -0.002(2) -0.008(2)
C30 0.024(2) 0.025(3) 0.027(3) -0.002(2) 0.0007(19) -0.007(2)
C33 0.017(2) 0.015(2) 0.019(2) 0.0054(17) -0.0041(17) -0.0044(17)
C32 0.0118(19) 0.014(2) 0.022(2) 0.0020(17) 0.0002(16) 0.0012(16)
C31 0.020(2) 0.019(2) 0.018(2) 0.0044(18) -0.0019(17) -0.0016(18)
C36 0.025(2) 0.019(2) 0.017(2) 0.0021(18) -0.0035(18) -0.0068(18)
C35 0.017(2) 0.022(2) 0.017(2) 0.0032(18) -0.0030(17) -0.0055(18)
C34 0.024(2) 0.017(2) 0.016(2) 0.0012(17) 0.0009(18) -0.0012(18)
C39 0.024(2) 0.021(2) 0.021(2) 0.0064(19) -0.0022(18) 0.0001(19)
C38 0.015(2) 0.025(3) 0.031(3) 0.015(2) -0.0037(18) -0.0035(18)
C37 0.019(2) 0.018(2) 0.023(2) 0.0044(18) 0.0023(18) -0.0011(18)
C42 0.026(2) 0.016(2) 0.029(2) 0.0057(19) -0.0047(19) -0.0059(19)
C41 0.015(2) 0.031(3) 0.038(3) 0.012(2) -0.006(2) -0.0064(19)
C40 0.020(2) 0.032(3) 0.023(2) 0.011(2) 0.0024(19) 0.005(2)
C47 0.019(2) 0.028(3) 0.014(2) 0.0036(18) -0.0043(17) -0.0042(19)
C46 0.027(2) 0.021(2) 0.015(2) -0.0003(18) 0.0018(18) 0.0030(19)
C45 0.025(2) 0.027(3) 0.015(2) 0.0012(19) -0.0049(18) -0.0037(19)
C44 0.017(2) 0.030(3) 0.017(2) 0.0006(19) -0.0028(17) 0.0011(19)
C43 0.025(2) 0.021(2) 0.018(2) -0.0018(18) -0.0032(18) 0.0020(19)
C48 0.029(2) 0.025(3) 0.014(2) 0.0028(18) -0.0051(18) -0.008(2)
C49 0.018(2) 0.022(2) 0.023(2) 0.0000(19) -0.0038(18) -0.0069(18)
C50 0.030(2) 0.019(2) 0.017(2) 0.0018(18) 0.0017(18) -0.0092(19)
C51 0.021(2) 0.016(2) 0.017(2) 0.0002(17) -0.0030(17) 0.0002(17)
C52 0.024(2) 0.019(2) 0.016(2) -0.0017(17) 0.0015(18) -0.0066(18)
C53 0.027(2) 0.019(2) 0.013(2) 0.0018(17) -0.0002(17) -0.0044(18)
C54 0.023(2) 0.025(3) 0.024(2) -0.0025(19) -0.0096(19) -0.0020(19)
C55 0.036(3) 0.046(4) 0.060(4) 0.006(3) 0.011(3) -0.009(3)
N1 0.0206(18) 0.0140(19) 0.0208(19) 0.0010(15) -0.0011(15) -0.0047(15)
N2 0.0182(18) 0.0140(18) 0.0153(18) 0.0006(14) 0.0001(14) -0.0029(14)
N3 0.0189(18) 0.0165(19) 0.0128(17) 0.0003(14) 0.0007(14) -0.0049(14)
N4 0.0207(18) 0.024(2) 0.0150(18) 0.0016(15) -0.0053(14) -0.0070(15)
N5 0.0164(18) 0.020(2) 0.0215(19) 0.0043(15) -0.0016(15) -0.0071(15)
N6 0.0223(19) 0.018(2) 0.025(2) 0.0012(16) -0.0022(16) -0.0071(15)
O1 0.0276(17) 0.036(2) 0.0201(17) -0.0032(15) 0.0006(14) -0.0034(14)
F1 0.0128(12) 0.0340(16) 0.0338(15) -0.0048(12) 0.0016(10) -0.0025(11)
F3 0.0247(14) 0.0296(15) 0.0349(15) -0.0098(12) -0.0044(11) -0.0107(11)
F2 0.0207(13) 0.0250(15) 0.0307(14) -0.0093(11) 0.0009(11) -0.0004(11)
F4 0.0165(13) 0.0367(17) 0.0479(17) 0.0023(13) -0.0028(12) -0.0097(11)
F6 0.0362(16) 0.0274(16) 0.0448(17) 0.0001(13) -0.0097(13) -0.0119(12)
F5 0.0250(15) 0.0480(19) 0.0443(18) -0.0004(15) 0.0081(13) 0.0073(13)
F8 0.0291(14) 0.0268(15) 0.0357(16) -0.0092(12) 0.0016(12) 0.0008(12)
F7 0.0168(13) 0.0486(19) 0.0432(17) -0.0137(14) -0.0003(12) -0.0044(12)
F9 0.0308(15) 0.0330(16) 0.0359(16) -0.0064(13) -0.0075(12) -0.0096(12)
F10 0.0321(15) 0.0298(16) 0.0318(15) 0.0121(12) 0.0007(12) -0.0089(12)
F11 0.0194(13) 0.0335(16) 0.0314(15) 0.0097(12) -0.0010(11) -0.0086(11)
F12 0.0263(14) 0.0313(16) 0.0366(16) 0.0114(12) -0.0133(12) -0.0033(12)
Co1 0.0174(3) 0.0168(3) 0.0144(3) 0.0026(2) -0.0023(2) -0.0048(2)
I13 0.03774(18) 0.02646(18) 0.02278(16) -0.00120(13) 0.00415(13) 0.00682(14)
I14 0.01867(14) 0.02369(16) 0.02114(14) 0.00233(12) -0.00304(11) -0.00387(11)
I2 0.01848(14) 0.02107(15) 0.01813(14) 0.00277(11) -0.00277(11) -0.00507(11)
I1 0.02570(15) 0.02002(16) 0.02207(15) -0.00214(12) 0.00332(12) -0.00249(12)
I3 0.01498(14) 0.02892(18) 0.04196(19) -0.00339(14) -0.00051(13) -0.00418(12)
I5 0.0549(2) 0.02620(18) 0.02912(18) 0.00125(14) -0.00844(15) -0.00798(15)
I4 0.02694(16) 0.03048(18) 0.03270(18) -0.00031(14) 0.00747(13) 0.00045(13)
I6 0.01850(17) 0.0620(3) 0.0817(3) 0.0158(2) -0.00794(17) -0.01592(16)
I9 0.01925(15) 0.0435(2) 0.02854(17) 0.00423(14) -0.00255(12) -0.00474(13)
I8 0.02927(16) 0.02806(17) 0.02608(16) -0.00286(13) -0.00409(13) -0.00818(13)
I7 0.03040(16) 0.02789(17) 0.02124(15) -0.00487(13) -0.00140(12) 0.00315(13)
I10 0.02123(16) 0.0447(2) 0.04075(19) 0.00786(16) -0.00390(14) -0.01250(14)
I11 0.02171(14) 0.02505(16) 0.02317(15) 0.00614(12) -0.00570(12) -0.00385(12)
I12 0.04119(19) 0.03081(18) 0.02697(17) 0.01471(14) 0.00000(14) -0.00560(14)

loop_
_atom_type_symbol
_atom_type_description
_atom_type_scat_dispersion_real
_atom_type_scat_dispersion_imag
_atom_type_scat_source
C C 0.0033 0.0016 'International Tables Vol C Tables 4.2.6.8 and 6.1.1.4'
H H 0.0000 0.0000 'International Tables Vol C Tables 4.2.6.8 and 6.1.1.4'
N N 0.0061 0.0033 'International Tables Vol C Tables 4.2.6.8 and 6.1.1.4'
O O 0.0106 0.0060 'International Tables Vol C Tables 4.2.6.8 and 6.1.1.4'
F F 0.0171 0.0103 'International Tables Vol C Tables 4.2.6.8 and 6.1.1.4'
Co Co 0.3494 0.9721 'International Tables Vol C Tables 4.2.6.8 and 6.1.1.4'
I I -0.4742 1.8119 'International Tables Vol C Tables 4.2.6.8 and 6.1.1.4'

loop_
_geom_angle_atom_site_label_1
_geom_angle_atom_site_label_2
_geom_angle_atom_site_label_3
_geom_angle
_geom_angle_site_symmetry_1
_geom_angle_site_symmetry_3
_geom_angle_publ_flag
C2 C1 H1 118.7 . . ?
N1 C1 H1 118.7 . . ?
N1 C1 C2 122.7(4) . . ?
C1 C2 H2 120.6 . . ?
C3 C2 C1 118.8(4) . . ?
C3 C2 H2 120.6 . . ?
C2 C3 H3 120.1 . . ?
C2 C3 C4 119.9(4) . . ?
C4 C3 H3 120.1 . . ?
C3 C4 H4 120.8 . . ?
C3 C4 C5 118.5(4) . . ?
C5 C4 H4 120.8 . . ?
C4 C5 C6 124.8(4) . . ?
N1 C5 C4 121.8(4) . . ?
N1 C5 C6 113.4(3) . . ?
C7 C6 C5 126.2(4) . . ?
N2 C6 C5 112.8(3) . . ?
N2 C6 C7 121.0(4) . . ?
C6 C7 H7 120.9 . . ?
C8 C7 C6 118.1(4) . . ?
C8 C7 H7 120.9 . . ?
C7 C8 H8 119.8 . . ?
C9 C8 C7 120.4(4) . . ?
C9 C8 H8 119.8 . . ?
C8 C9 H9 120.6 . . ?
C10 C9 C8 118.9(4) . . ?
C10 C9 H9 120.6 . . ?
C9 C10 C11 127.7(4) . . ?
N2 C10 C9 120.9(4) . . ?
N2 C10 C11 111.4(3) . . ?
C12 C11 C10 123.1(4) . . ?
N3 C11 C10 114.0(3) . . ?
N3 C11 C12 122.9(4) . . ?
C11 C12 H12 121.0 . . ?
C13 C12 C11 118.0(4) . . ?
C13 C12 H12 121.0 . . ?
C12 C13 H13 120.2 . . ?
C14 C13 C12 119.6(4) . . ?
C14 C13 H13 120.2 . . ?
C13 C14 H14 120.5 . . ?
C13 C14 C15 118.9(4) . . ?
C15 C14 H14 120.5 . . ?
C14 C15 H15 118.4 . . ?
N3 C15 C14 123.2(4) . . ?
N3 C15 H15 118.4 . . ?
C17 C16 H16 118.3 . . ?
N4 C16 H16 118.3 . . ?
N4 C16 C17 123.3(4) . . ?
C16 C17 H17 120.7 . . ?
C16 C17 C18 118.7(4) . . ?
C18 C17 H17 120.7 . . ?
C17 C18 H18 120.5 . . ?
C17 C18 C19 118.9(4) . . ?
C19 C18 H18 120.5 . . ?
C18 C19 H19 120.4 . . ?
C20 C19 C18 119.2(4) . . ?
C20 C19 H19 120.4 . . ?
C19 C20 C21 123.8(4) . . ?
N4 C20 C19 122.0(4) . . ?
N4 C20 C21 114.2(4) . . ?
C22 C21 C20 124.8(4) . . ?
N5 C21 C20 114.4(3) . . ?
N5 C21 C22 120.8(4) . . ?
C21 C22 H22 120.1 . . ?
C23 C22 C21 119.8(4) . . ?
C23 C22 H22 120.1 . . ?
C22 C23 H23 120.2 . . ?
C22 C23 C24 119.5(4) . . ?
C24 C23 H23 120.2 . . ?
C23 C24 H24 120.6 . . ?
C23 C24 C25 118.8(4) . . ?
C25 C24 H24 120.6 . . ?
C24 C25 C26 124.4(4) . . ?
N5 C25 C24 121.0(4) . . ?
N5 C25 C26 114.6(4) . . ?
C27 C26 C25 124.1(4) . . ?
N6 C26 C25 113.9(4) . . ?
N6 C26 C27 121.9(4) . . ?
C26 C27 H27 120.6 . . ?
C28 C27 C26 118.8(4) . . ?
C28 C27 H27 120.6 . . ?
C27 C28 H28 120.3 . . ?
C27 C28 C29 119.5(4) . . ?
C29 C28 H28 120.3 . . ?
C28 C29 H29 120.7 . . ?
C30 C29 C28 118.6(4) . . ?
C30 C29 H29 120.7 . . ?
C29 C30 H30 118.7 . . ?
N6 C30 C29 122.6(4) . . ?
N6 C30 H30 118.7 . . ?
C32 C33 C34 115.1(4) . . ?
C32 C33 I2 122.6(3) . . ?
C34 C33 I2 122.0(3) . . ?
C33 C32 C31 124.9(4) . . ?
F1 C32 C33 117.2(4) . . ?
F1 C32 C31 117.9(4) . . ?
C32 C31 C36 116.0(4) . . ?
C32 C31 I1 121.2(3) . . ?
C36 C31 I1 122.4(3) . . ?
C35 C36 C31 123.2(4) . . ?
F3 C36 C31 118.1(4) . . ?
F3 C36 C35 118.7(4) . . ?
C36 C35 C34 117.2(4) . . ?
C36 C35 I3 122.2(3) . . ?
C34 C35 I3 120.6(3) . . ?
C35 C34 C33 123.6(4) . . ?
F2 C34 C33 117.7(4) . . ?
F2 C34 C35 118.8(4) . . ?
C38 C39 I5 121.4(3) . . ?
C40 C39 C38 116.6(4) . . ?
C40 C39 I5 122.0(3) . . ?
C37 C38 C39 122.8(4) . . ?
F4 C38 C39 117.3(4) . . ?
F4 C38 C37 119.9(4) . . ?
C38 C37 I4 120.6(3) . . ?
C42 C37 C38 117.1(4) . . ?
C42 C37 I4 122.2(3) . . ?
C37 C42 C41 123.5(4) . . ?
F6 C42 C37 118.5(4) . . ?
F6 C42 C41 118.1(4) . . ?
C42 C41 C40 117.3(4) . . ?
C42 C41 I6 121.5(4) . . ?
C40 C41 I6 121.3(3) . . ?
C39 C40 C41 122.8(4) . . ?
F5 C40 C39 117.9(4) . . ?
F5 C40 C41 119.2(4) . . ?
C46 C47 I9 121.0(3) . . ?
C48 C47 C46 117.4(4) . . ?
C48 C47 I9 121.6(3) . . ?
C45 C46 C47 122.7(4) . . ?
F8 C46 C47 119.1(4) . . ?
F8 C46 C45 118.2(4) . . ?
C46 C45 C44 116.0(4) . . ?
C46 C45 I8 122.6(3) . . ?
C44 C45 I8 121.4(3) . . ?
C43 C44 C45 124.4(4) . . ?
F7 C44 C45 117.7(4) . . ?
F7 C44 C43 118.0(4) . . ?
C44 C43 I7 121.6(3) . . ?
C48 C43 C44 115.8(4) . . ?
C48 C43 I7 122.6(3) . . ?
C43 C48 C47 123.6(4) . . ?
F9 C48 C47 118.3(4) . . ?
F9 C48 C43 118.1(4) . . ?
C50 C49 I10 120.3(3) . . ?
C54 C49 C50 117.1(4) . . ?
C54 C49 I10 122.5(3) . . ?
C49 C50 C51 123.3(4) . . ?
F10 C50 C49 118.9(4) . . ?
F10 C50 C51 117.8(4) . . ?
C50 C51 C52 116.7(4) . . ?
C50 C51 I11 120.9(3) . . ?
C52 C51 I11 122.3(3) . . ?
C51 C52 C53 122.8(4) . . ?
F11 C52 C51 118.8(4) . . ?
F11 C52 C53 118.4(4) . . ?
C52 C53 I12 121.8(3) . . ?
C54 C53 C52 117.0(4) . . ?
C54 C53 I12 121.1(3) . . ?
C49 C54 C53 123.0(4) . . ?
F12 C54 C49 118.7(4) . . ?
F12 C54 C53 118.2(4) . . ?
H55A C55 H55B 109.5 . . ?
H55A C55 H55C 109.5 . . ?
H55B C55 H55C 109.5 . . ?
O1 C55 H55A 109.5 . . ?
O1 C55 H55B 109.5 . . ?
O1 C55 H55C 109.5 . . ?
C1 N1 C5 118.3(4) . . ?
C1 N1 Co1 127.9(3) . . ?
C5 N1 Co1 113.6(3) . . ?
C6 N2 C10 120.7(3) . . ?
C6 N2 Co1 119.6(3) . . ?
C10 N2 Co1 119.5(3) . . ?
C11 N3 Co1 114.3(3) . . ?
C15 N3 C11 117.3(3) . . ?
C15 N3 Co1 128.4(3) . . ?
C16 N4 C20 117.9(4) . . ?
C16 N4 Co1 129.2(3) . . ?
C20 N4 Co1 112.0(3) . . ?
C21 N5 C25 120.1(4) . . ?
C21 N5 Co1 120.4(3) . . ?
C25 N5 Co1 119.4(3) . . ?
C26 N6 Co1 112.3(3) . . ?
C30 N6 C26 118.6(4) . . ?
C30 N6 Co1 128.3(3) . . ?
C55 O1 H1A 108(3) . . ?
N1 Co1 N4 89.10(13) . . ?
N1 Co1 N6 94.77(13) . . ?
N2 Co1 N1 80.34(14) . . ?
N2 Co1 N3 80.46(13) . . ?
N2 Co1 N4 103.46(13) . . ?
N2 Co1 N5 178.49(14) . . ?
N2 Co1 N6 100.00(13) . . ?
N3 Co1 N1 160.79(13) . . ?
N3 Co1 N4 95.04(13) . . ?
N3 Co1 N6 88.87(13) . . ?
N5 Co1 N1 100.26(13) . . ?
N5 Co1 N3 98.94(13) . . ?
N5 Co1 N4 77.96(13) . . ?
N5 Co1 N6 78.59(14) . . ?
N6 Co1 N4 156.54(13) . . ?

loop_
_geom_bond_atom_site_label_1
_geom_bond_atom_site_label_2
_geom_bond_distance
_geom_bond_site_symmetry_2
_geom_bond_publ_flag
C1 H1 0.9500 . ?
C1 C2 1.382(6) . ?
C1 N1 1.341(5) . ?
C2 H2 0.9500 . ?
C2 C3 1.381(6) . ?
C3 H3 0.9500 . ?
C3 C4 1.387(6) . ?
C4 H4 0.9500 . ?
C4 C5 1.389(6) . ?
C5 C6 1.462(5) . ?
C5 N1 1.369(5) . ?
C6 C7 1.395(5) . ?
C6 N2 1.341(5) . ?
C7 H7 0.9500 . ?
C7 C8 1.388(6) . ?
C8 H8 0.9500 . ?
C8 C9 1.382(6) . ?
C9 H9 0.9500 . ?
C9 C10 1.378(5) . ?
C10 C11 1.475(6) . ?
C10 N2 1.356(5) . ?
C11 C12 1.392(6) . ?
C11 N3 1.353(5) . ?
C12 H12 0.9500 . ?
C12 C13 1.387(6) . ?
C13 H13 0.9500 . ?
C13 C14 1.375(6) . ?
C14 H14 0.9500 . ?
C14 C15 1.380(6) . ?
C15 H15 0.9500 . ?
C15 N3 1.345(5) . ?
C16 H16 0.9500 . ?
C16 C17 1.376(6) . ?
C16 N4 1.333(5) . ?
C17 H17 0.9500 . ?
C17 C18 1.377(6) . ?
C18 H18 0.9500 . ?
C18 C19 1.390(6) . ?
C19 H19 0.9500 . ?
C19 C20 1.373(6) . ?
C20 C21 1.475(6) . ?
C20 N4 1.359(5) . ?
C21 C22 1.382(6) . ?
C21 N5 1.344(5) . ?
C22 H22 0.9500 . ?
C22 C23 1.369(6) . ?
C23 H23 0.9500 . ?
C23 C24 1.384(6) . ?
C24 H24 0.9500 . ?
C24 C25 1.389(6) . ?
C25 C26 1.494(6) . ?
C25 N5 1.348(5) . ?
C26 C27 1.391(6) . ?
C26 N6 1.348(5) . ?
C27 H27 0.9500 . ?
C27 C28 1.367(6) . ?
C28 H28 0.9500 . ?
C28 C29 1.386(6) . ?
C29 H29 0.9500 . ?
C29 C30 1.382(6) . ?
C30 H30 0.9500 . ?
C30 N6 1.330(5) . ?
C33 C32 1.382(5) . ?
C33 C34 1.395(5) . ?
C33 I2 2.121(4) . ?
C32 C31 1.384(6) . ?
C32 F1 1.362(4) . ?
C31 C36 1.387(5) . ?
C31 I1 2.099(4) . ?
C36 C35 1.376(6) . ?
C36 F3 1.347(5) . ?
C35 C34 1.386(6) . ?
C35 I3 2.086(4) . ?
C34 F2 1.350(4) . ?
C39 C38 1.401(6) . ?
C39 C40 1.382(6) . ?
C39 I5 2.073(5) . ?
C38 C37 1.380(6) . ?
C38 F4 1.343(4) . ?
C37 C42 1.372(6) . ?
C37 I4 2.086(4) . ?
C42 C41 1.376(6) . ?
C42 F6 1.346(5) . ?
C41 C40 1.384(6) . ?
C41 I6 2.080(4) . ?
C40 F5 1.351(5) . ?
C47 C46 1.387(6) . ?
C47 C48 1.378(6) . ?
C47 I9 2.086(4) . ?
C46 C45 1.383(6) . ?
C46 F8 1.335(5) . ?
C45 C44 1.388(6) . ?
C45 I8 2.089(4) . ?
C44 C43 1.385(6) . ?
C44 F7 1.360(4) . ?
C43 C48 1.376(6) . ?
C43 I7 2.097(4) . ?
C48 F9 1.349(5) . ?
C49 C50 1.383(6) . ?
C49 C54 1.375(6) . ?
C49 I10 2.088(4) . ?
C50 C51 1.386(6) . ?
C50 F10 1.344(4) . ?
C51 C52 1.386(5) . ?
C51 I11 2.116(4) . ?
C52 C53 1.389(6) . ?
C52 F11 1.344(4) . ?
C53 C54 1.386(6) . ?
C53 I12 2.077(4) . ?
C54 F12 1.345(5) . ?
C55 H55A 0.9800 . ?
C55 H55B 0.9800 . ?
C55 H55C 0.9800 . ?
C55 O1 1.432(5) . ?
N1 Co1 2.021(3) . ?
N2 Co1 1.895(3) . ?
N3 Co1 2.010(3) . ?
N4 Co1 2.168(3) . ?
N5 Co1 1.947(3) . ?
N6 Co1 2.157(3) . ?
O1 H1A 0.937(19) . ?

loop_
_geom_hbond_atom_site_label_D
_geom_hbond_atom_site_label_H
_geom_hbond_atom_site_label_A
_geom_hbond_distance_DH
_geom_hbond_distance_HA
_geom_hbond_distance_DA
_geom_hbond_angle_DHA
_geom_hbond_site_symmetry_A
_geom_hbond_publ_flag
O1 H1A I13 0.937(19) 2.50(2) 3.441(3) 179(4) 1_655 yes

loop_
_geom_torsion_atom_site_label_1
_geom_torsion_atom_site_label_2
_geom_torsion_atom_site_label_3
_geom_torsion_atom_site_label_4
_geom_torsion
_geom_torsion_site_symmetry_1
_geom_torsion_site_symmetry_2
_geom_torsion_site_symmetry_3
_geom_torsion_site_symmetry_4
_geom_torsion_publ_flag
C1 C2 C3 C4 0.8(7) . . . . ?
C2 C1 N1 C5 0.2(6) . . . . ?
C2 C1 N1 Co1 175.3(3) . . . . ?
C2 C3 C4 C5 1.0(6) . . . . ?
C3 C4 C5 C6 178.5(4) . . . . ?
C3 C4 C5 N1 -2.4(6) . . . . ?
C4 C5 C6 C7 -9.0(7) . . . . ?
C4 C5 C6 N2 172.8(4) . . . . ?
C4 C5 N1 C1 1.8(6) . . . . ?
C4 C5 N1 Co1 -174.0(3) . . . . ?
C5 C6 C7 C8 -176.4(4) . . . . ?
C5 C6 N2 C10 178.3(3) . . . . ?
C5 C6 N2 Co1 4.7(4) . . . . ?
C6 C5 N1 C1 -179.0(4) . . . . ?
C6 C5 N1 Co1 5.2(4) . . . . ?
C6 C7 C8 C9 -2.2(6) . . . . ?
C6 N2 Co1 N1 -1.5(3) . . . . ?
C6 N2 Co1 N3 178.8(3) . . . . ?
C6 N2 Co1 N4 -88.2(3) . . . . ?
C6 N2 Co1 N6 91.7(3) . . . . ?
C7 C6 N2 C10 0.0(6) . . . . ?
C7 C6 N2 Co1 -173.6(3) . . . . ?
C7 C8 C9 C10 1.1(6) . . . . ?
C8 C9 C10 C11 179.9(4) . . . . ?
C8 C9 C10 N2 0.6(6) . . . . ?
C9 C10 C11 C12 6.0(7) . . . . ?
C9 C10 C11 N3 -174.5(4) . . . . ?
C9 C10 N2 C6 -1.1(6) . . . . ?
C9 C10 N2 Co1 172.5(3) . . . . ?
C10 C11 C12 C13 -177.8(4) . . . . ?
C10 C11 N3 C15 176.7(4) . . . . ?
C10 C11 N3 Co1 -1.1(4) . . . . ?
C10 N2 Co1 N1 -175.2(3) . . . . ?
C10 N2 Co1 N3 5.1(3) . . . . ?
C10 N2 Co1 N4 98.1(3) . . . . ?
C10 N2 Co1 N6 -82.0(3) . . . . ?
C11 C10 N2 C6 179.4(3) . . . . ?
C11 C10 N2 Co1 -6.9(4) . . . . ?
C11 C12 C13 C14 -0.3(6) . . . . ?
C12 C11 N3 C15 -3.7(6) . . . . ?
C12 C11 N3 Co1 178.5(3) . . . . ?
C12 C13 C14 C15 -0.7(7) . . . . ?
C13 C14 C15 N3 -0.4(7) . . . . ?
C14 C15 N3 C11 2.6(6) . . . . ?
C14 C15 N3 Co1 -180.0(3) . . . . ?
C16 C17 C18 C19 0.5(7) . . . . ?
C17 C16 N4 C20 0.6(6) . . . . ?
C17 C16 N4 Co1 169.1(3) . . . . ?
C17 C18 C19 C20 0.9(7) . . . . ?
C18 C19 C20 C21 178.1(4) . . . . ?
C18 C19 C20 N4 -1.6(6) . . . . ?
C19 C20 C21 C22 -9.8(7) . . . . ?
C19 C20 C21 N5 172.2(4) . . . . ?
C19 C20 N4 C16 0.9(6) . . . . ?
C19 C20 N4 Co1 -169.5(3) . . . . ?
C20 C21 C22 C23 -176.9(4) . . . . ?
C20 C21 N5 C25 177.6(4) . . . . ?
C20 C21 N5 Co1 0.8(5) . . . . ?
C21 C20 N4 C16 -178.8(4) . . . . ?
C21 C20 N4 Co1 10.7(4) . . . . ?
C21 C22 C23 C24 -0.9(7) . . . . ?
C22 C21 N5 C25 -0.6(6) . . . . ?
C22 C21 N5 Co1 -177.4(3) . . . . ?
C22 C23 C24 C25 0.2(7) . . . . ?
C23 C24 C25 C26 -179.3(4) . . . . ?
C23 C24 C25 N5 0.3(7) . . . . ?
C24 C25 C26 C27 -6.2(7) . . . . ?
C24 C25 C26 N6 174.0(4) . . . . ?
C24 C25 N5 C21 -0.1(6) . . . . ?
C24 C25 N5 Co1 176.7(3) . . . . ?
C25 C26 C27 C28 178.7(4) . . . . ?
C25 C26 N6 C30 -178.5(4) . . . . ?
C25 C26 N6 Co1 10.9(4) . . . . ?
C26 C25 N5 C21 179.5(3) . . . . ?
C26 C25 N5 Co1 -3.7(5) . . . . ?
C26 C27 C28 C29 0.0(7) . . . . ?
C27 C26 N6 C30 1.8(6) . . . . ?
C27 C26 N6 Co1 -168.8(3) . . . . ?
C27 C28 C29 C30 1.4(7) . . . . ?
C28 C29 C30 N6 -1.2(7) . . . . ?
C29 C30 N6 C26 -0.4(6) . . . . ?
C29 C30 N6 Co1 168.5(3) . . . . ?
C33 C32 C31 C36 -2.0(6) . . . . ?
C33 C32 C31 I1 171.5(3) . . . . ?
C32 C33 C34 C35 -0.3(6) . . . . ?
C32 C33 C34 F2 179.9(3) . . . . ?
C32 C31 C36 C35 1.1(6) . . . . ?
C32 C31 C36 F3 179.9(3) . . . . ?
C31 C36 C35 C34 0.1(6) . . . . ?
C31 C36 C35 I3 179.2(3) . . . . ?
C36 C35 C34 C33 -0.5(6) . . . . ?
C36 C35 C34 F2 179.3(3) . . . . ?
C34 C33 C32 C31 1.6(6) . . . . ?
C34 C33 C32 F1 -179.8(3) . . . . ?
C39 C38 C37 C42 1.8(6) . . . . ?
C39 C38 C37 I4 177.8(3) . . . . ?
C38 C39 C40 C41 1.6(6) . . . . ?
C38 C39 C40 F5 -179.3(4) . . . . ?
C38 C37 C42 C41 0.1(6) . . . . ?
C38 C37 C42 F6 179.7(4) . . . . ?
C37 C42 C41 C40 -1.0(6) . . . . ?
C37 C42 C41 I6 177.6(3) . . . . ?
C42 C41 C40 C39 0.1(6) . . . . ?
C42 C41 C40 F5 -179.0(4) . . . . ?
C40 C39 C38 C37 -2.7(6) . . . . ?
C40 C39 C38 F4 178.5(3) . . . . ?
C47 C46 C45 C44 0.3(6) . . . . ?
C47 C46 C45 I8 -179.1(3) . . . . ?
C46 C47 C48 C43 3.3(6) . . . . ?
C46 C47 C48 F9 -176.7(3) . . . . ?
C46 C45 C44 C43 2.3(6) . . . . ?
C46 C45 C44 F7 -179.4(3) . . . . ?
C45 C44 C43 C48 -2.0(6) . . . . ?
C45 C44 C43 I7 175.5(3) . . . . ?
C44 C43 C48 C47 -0.9(6) . . . . ?
C44 C43 C48 F9 179.2(4) . . . . ?
C48 C47 C46 C45 -3.0(6) . . . . ?
C48 C47 C46 F8 178.1(4) . . . . ?
C49 C50 C51 C52 0.6(6) . . . . ?
C49 C50 C51 I11 176.7(3) . . . . ?
C50 C49 C54 C53 0.0(6) . . . . ?
C50 C49 C54 F12 178.7(4) . . . . ?
C50 C51 C52 C53 0.8(6) . . . . ?
C50 C51 C52 F11 179.4(4) . . . . ?
C51 C52 C53 C54 -1.6(6) . . . . ?
C51 C52 C53 I12 175.5(3) . . . . ?
C52 C53 C54 C49 1.2(6) . . . . ?
C52 C53 C54 F12 -177.5(4) . . . . ?
C54 C49 C50 C51 -0.9(6) . . . . ?
C54 C49 C50 F10 177.7(4) . . . . ?
N1 C1 C2 C3 -1.5(7) . . . . ?
N1 C5 C6 C7 171.9(4) . . . . ?
N1 C5 C6 N2 -6.3(5) . . . . ?
N2 C6 C7 C8 1.7(6) . . . . ?
N2 C10 C11 C12 -174.7(4) . . . . ?
N2 C10 C11 N3 4.9(5) . . . . ?
N3 C11 C12 C13 2.6(6) . . . . ?
N4 C16 C17 C18 -1.3(7) . . . . ?
N4 C20 C21 C22 169.9(4) . . . . ?
N4 C20 C21 N5 -8.1(5) . . . . ?
N5 C21 C22 C23 1.1(7) . . . . ?
N5 C25 C26 C27 174.2(4) . . . . ?
N5 C25 C26 N6 -5.5(5) . . . . ?
N6 C26 C27 C28 -1.6(7) . . . . ?
F1 C32 C31 C36 179.4(3) . . . . ?
F1 C32 C31 I1 -7.1(5) . . . . ?
F3 C36 C35 C34 -178.7(3) . . . . ?
F3 C36 C35 I3 0.4(5) . . . . ?
F4 C38 C37 C42 -179.3(4) . . . . ?
F4 C38 C37 I4 -3.3(5) . . . . ?
F6 C42 C41 C40 179.3(4) . . . . ?
F6 C42 C41 I6 -2.1(5) . . . . ?
F8 C46 C45 C44 179.3(4) . . . . ?
F8 C46 C45 I8 -0.2(5) . . . . ?
F7 C44 C43 C48 179.6(4) . . . . ?
F7 C44 C43 I7 -2.8(5) . . . . ?
F10 C50 C51 C52 -178.0(4) . . . . ?
F10 C50 C51 I11 -1.9(5) . . . . ?
F11 C52 C53 C54 179.7(4) . . . . ?
F11 C52 C53 I12 -3.2(5) . . . . ?
I2 C33 C32 C31 -171.4(3) . . . . ?
I2 C33 C32 F1 7.1(5) . . . . ?
I2 C33 C34 C35 172.8(3) . . . . ?
I2 C33 C34 F2 -7.0(5) . . . . ?
I1 C31 C36 C35 -172.3(3) . . . . ?
I1 C31 C36 F3 6.5(5) . . . . ?
I3 C35 C34 C33 -179.6(3) . . . . ?
I3 C35 C34 F2 0.3(5) . . . . ?
I5 C39 C38 C37 -179.9(3) . . . . ?
I5 C39 C38 F4 1.3(5) . . . . ?
I5 C39 C40 C41 178.8(3) . . . . ?
I5 C39 C40 F5 -2.1(5) . . . . ?
I4 C37 C42 C41 -175.8(3) . . . . ?
I4 C37 C42 F6 3.8(5) . . . . ?
I6 C41 C40 C39 -178.5(3) . . . . ?
I6 C41 C40 F5 2.4(6) . . . . ?
I9 C47 C46 C45 177.7(3) . . . . ?
I9 C47 C46 F8 -1.2(5) . . . . ?
I9 C47 C48 C43 -177.4(3) . . . . ?
I9 C47 C48 F9 2.5(5) . . . . ?
I8 C45 C44 C43 -178.2(3) . . . . ?
I8 C45 C44 F7 0.1(5) . . . . ?
I7 C43 C48 C47 -178.5(3) . . . . ?
I7 C43 C48 F9 1.6(5) . . . . ?
I10 C49 C50 C51 -179.0(3) . . . . ?
I10 C49 C50 F10 -0.4(5) . . . . ?
I10 C49 C54 C53 178.0(3) . . . . ?
I10 C49 C54 F12 -3.3(6) . . . . ?
I11 C51 C52 C53 -175.3(3) . . . . ?
I11 C51 C52 F11 3.3(5) . . . . ?
I12 C53 C54 C49 -175.9(3) . . . . ?
I12 C53 C54 F12 5.4(5) . . . . ?
